data_7127587
loop_
_publ_author_name
'Dhara, Debabrata'
'Scheschkewitz, David'
'Chandrasekhar, Vadapalli'
'Yildiz, Cem B.'
'Jana, Anukul'

_publ_section_title
;
 Reactivity of NHC/diphosphene-coordinated Au(I)-hydride.
;
_journal_issue 6
_journal_name_full 'Chemical communications (Cambridge, England)'
_journal_page_first 809
_journal_page_last 812
_journal_paper_doi 10.1039/d0cc05461e
_journal_volume 57
_journal_year 2021
_chemical_formula_moiety 'C63 H67 Au N2 P2'
_chemical_formula_sum 'C63 H67 Au N2 P2'
_chemical_formula_weight 1111.09
_space_group_crystal_system monoclinic
_space_group_IT_number 14
_space_group_name_Hall '-P 2ybc'
_space_group_name_H-M_alt 'P 1 21/c 1'
_atom_sites_solution_hydrogens geom
_atom_sites_solution_primary dual
_audit_creation_date 2020-06-29
_audit_creation_method
;
Olex2 1.2
(compiled 2018.05.29 svn.r3508 for OlexSys, GUI svn.r5506)
;
_audit_update_record
;
2020-06-29 deposited with the CCDC.	2020-12-10 downloaded from the CCDC.
;
_cell_angle_alpha 90
_cell_angle_beta 112.320(6)
_cell_angle_gamma 90
_cell_formula_units_Z 4
_cell_length_a 17.3820(9)
_cell_length_b 17.2777(7)
_cell_length_c 20.8054(11)
_cell_measurement_reflns_used 7579
_cell_measurement_temperature 293(2)
_cell_measurement_theta_max 27.7870
_cell_measurement_theta_min 2.6850
_cell_volume 5780.2(5)
_computing_cell_refinement 'CrysAlisPro 1.171.39.29d (Rigaku OD, 2017)'
_computing_data_collection 'CrysAlisPro 1.171.39.29d (Rigaku OD, 2017)'
_computing_data_reduction 'CrysAlisPro 1.171.39.29d (Rigaku OD, 2017)'
_computing_molecular_graphics 'Olex2 (Dolomanov et al., 2009)'
_computing_publication_material 'Olex2 (Dolomanov et al., 2009)'
_computing_structure_refinement 'ShelXL (Sheldrick, 2015)'
_computing_structure_solution 'ShelXT (Sheldrick, 2015)'
_diffrn_ambient_temperature 293(2)
_diffrn_detector 'CCD plate'
_diffrn_measured_fraction_theta_full 0.999
_diffrn_measured_fraction_theta_max 0.999
_diffrn_measurement_details
;
List of Runs (angles in degrees, time in seconds):

  # Type    Start    End  Width  t~exp~   \w     \q     \k     \f   Frames
#--------------------------------------------------------------------------
  1  \w     50.00  91.00   0.50  120.00    --    7.10  77.00-150.00   82
  2  \w    -75.00   7.00   0.50  120.00    --   -7.50 -77.00 -60.00  164
  3  \w    -39.00 -11.00   0.50  120.00    --   -7.50 -82.00   0.00   56
  4  \w    -25.00  51.00   0.50  120.00    --   -7.50  38.00-150.00  152
  5  \w    -75.00  28.00   0.50  120.00    --   -7.50 -77.00  60.00  206
;
_diffrn_measurement_device 'four-circle diffractometer'
_diffrn_measurement_device_type 'XtaLAB AFC12 (RINC): Kappa single'
_diffrn_measurement_method '\w scans'
_diffrn_orient_matrix_type 'CrysAlisPro convention (1999,Acta A55,543-557)'
_diffrn_orient_matrix_UB_11 0.0004692000
_diffrn_orient_matrix_UB_12 -0.0235795000
_diffrn_orient_matrix_UB_13 0.0280443000
_diffrn_orient_matrix_UB_21 0.0224139000
_diffrn_orient_matrix_UB_22 0.0290505000
_diffrn_orient_matrix_UB_23 0.0238449000
_diffrn_orient_matrix_UB_31 -0.0380186000
_diffrn_orient_matrix_UB_32 0.0168433000
_diffrn_orient_matrix_UB_33 -0.0018646000
_diffrn_radiation_monochromator graphite
_diffrn_radiation_probe x-ray
_diffrn_radiation_type MoK\a
_diffrn_radiation_wavelength 0.71073
_diffrn_reflns_av_R_equivalents 0.0845
_diffrn_reflns_av_unetI/netI 0.0782
_diffrn_reflns_Laue_measured_fraction_full 0.999
_diffrn_reflns_Laue_measured_fraction_max 0.999
_diffrn_reflns_limit_h_max 20
_diffrn_reflns_limit_h_min -17
_diffrn_reflns_limit_k_max 19
_diffrn_reflns_limit_k_min -20
_diffrn_reflns_limit_l_max 24
_diffrn_reflns_limit_l_min -24
_diffrn_reflns_number 47511
_diffrn_reflns_point_group_measured_fraction_full 0.999
_diffrn_reflns_point_group_measured_fraction_max 0.999
_diffrn_reflns_theta_full 25.000
_diffrn_reflns_theta_max 25.000
_diffrn_reflns_theta_min 2.533
_diffrn_source 'fine-focus sealed X-ray tube'
_diffrn_source_type 'Enhance (Mo) X-ray Source'
_exptl_absorpt_coefficient_mu 2.638
_exptl_absorpt_correction_T_max 1.00000
_exptl_absorpt_correction_T_min 0.94900
_exptl_absorpt_correction_type multi-scan
_exptl_absorpt_process_details
;
CrysAlisPro 1.171.39.29d (Rigaku Oxford Diffraction, 2017)
Empirical absorption correction using spherical harmonics,
 implemented in SCALE3 ABSPACK scaling algorithm.
;
_exptl_crystal_colour colourless
_exptl_crystal_colour_primary colourless
_exptl_crystal_density_diffrn 1.277
_exptl_crystal_description block
_exptl_crystal_F_000 2272
_exptl_crystal_size_max 0.14
_exptl_crystal_size_mid 0.13
_exptl_crystal_size_min 0.12
_refine_diff_density_max 1.630
_refine_diff_density_min -1.007
_refine_diff_density_rms 0.120
_refine_ls_extinction_method none
_refine_ls_goodness_of_fit_ref 1.022
_refine_ls_hydrogen_treatment constr
_refine_ls_matrix_type full
_refine_ls_number_parameters 617
_refine_ls_number_reflns 10163
_refine_ls_number_restraints 1
_refine_ls_restrained_S_all 1.022
_refine_ls_R_factor_all 0.0789
_refine_ls_R_factor_gt 0.0515
_refine_ls_shift/su_max 0.001
_refine_ls_shift/su_mean 0.000
_refine_ls_structure_factor_coef Fsqd
_refine_ls_weighting_details 'w=1/[\s^2^(Fo^2^)+(0.0478P)^2^+11.2257P] where P=(Fo^2^+2Fc^2^)/3'
_refine_ls_weighting_scheme calc
_refine_ls_wR_factor_gt 0.1022
_refine_ls_wR_factor_ref 0.1100
_reflns_Friedel_coverage 0.000
_reflns_number_gt 7518
_reflns_number_total 10163
_reflns_threshold_expression 'I > 2\s(I)'
_cod_data_source_file d0cc05461e2.cif
_cod_data_source_block aj0664
_cod_depositor_comments 'Adding full bibliography for 7127586--7127589.cif.'
_cod_database_code 7127587
_shelx_shelxl_version_number 2017/1
_chemical_oxdiff_formula 'C H N P Au'
_shelx_space_group_comment
;
The symmetry employed for this shelxl refinement is uniquely defined
by the following loop, which should always be used as a source of
symmetry information in preference to the above space-group names.
They are only intended as comments.
;
_shelx_estimated_absorpt_t_max 0.742
_shelx_estimated_absorpt_t_min 0.709
_reflns_odcompleteness_completeness 99.84
_reflns_odcompleteness_iscentric 1
_reflns_odcompleteness_theta 26.32
_olex2_refinement_description
;
1. Fixed Uiso
 At 1.2 times of:
  All C(H) groups
 At 1.5 times of:
  All C(H,H,H) groups
2. Restrained distances
 C1-C2
 1.14 with sigma of 0.002
3. Uiso/Uaniso restraints and constraints
Uanis(C1) = Uanis(C2)
Uanis(C38) = Uanis(C34)
4.a Aromatic/amide H refined with riding coordinates:
 C20(H20), C19(H19), C57(H57), C18(H18), C44(H44), C42(H42), C59(H59),
 C43(H43), C24(H24), C48(H48), C26(H26), C35(H35), C33(H33), C50(H50), C4(H4),
 C5(H5), C6(H6), C8(H8), C7(H7)
4.b Idealised Me refined as rotating group:
 C63(H63A,H63B,H63C), C15(H15A,H15B,H15C), C28(H28A,H28B,H28C), C12(H12A,H12B,
 H12C), C61(H61A,H61B,H61C), C54(H54A,H54B,H54C), C52(H52A,H52B,H52C), C14(H14A,
 H14B,H14C), C30(H30A,H30B,H30C), C37(H37A,H37B,H37C), C62(H62A,H62B,H62C),
 C39(H39A,H39B,H39C), C13(H13A,H13B,H13C), C29(H29A,H29B,H29C), C53(H53A,H53B,
 H53C), C38(H38A,H38B,H38C)
;
_olex2_submission_special_instructions 'No special instructions were received'
_oxdiff_exptl_absorpt_empirical_details
;
Empirical correction (ABSPACK) includes:
- Absorption correction using spherical harmonics
- Frame scaling
;
_oxdiff_exptl_absorpt_empirical_full_max 1.114
_oxdiff_exptl_absorpt_empirical_full_min 0.905

loop_
_space_group_symop_operation_xyz
'x, y, z'
'-x, y+1/2, -z+1/2'
'-x, -y, -z'
'x, -y-1/2, z-1/2'

loop_
_atom_site_label
_atom_site_type_symbol
_atom_site_fract_x
_atom_site_fract_y
_atom_site_fract_z
_atom_site_U_iso_or_equiv
_atom_site_adp_type
_atom_site_occupancy
_atom_site_site_symmetry_order
_atom_site_calc_flag
_atom_site_refinement_flags_posn
_atom_site_refinement_flags_adp
_atom_site_refinement_flags_occupancy
_atom_site_disorder_assembly
_atom_site_disorder_group
Au1 Au 0.54088(2) 0.33458(2) 0.23295(2) 0.02647(9) Uani 1 1 d . . . . .
P2 P 0.75601(9) 0.40158(9) 0.31078(7) 0.0225(3) Uani 1 1 d . . . . .
P1 P 0.67647(9) 0.30678(9) 0.25000(8) 0.0238(3) Uani 1 1 d . . . . .
N2 N 0.6332(3) 0.5196(3) 0.3066(3) 0.0304(12) Uani 1 1 d . . . . .
N1 N 0.7056(3) 0.5440(3) 0.2452(3) 0.0305(12) Uani 1 1 d . . . . .
C16 C 0.6987(3) 0.3264(3) 0.1704(3) 0.0202(12) Uani 1 1 d . . . . .
C55 C 0.7186(4) 0.2617(3) 0.4095(3) 0.0242(14) Uani 1 1 d . . . . .
C41 C 0.7489(3) 0.3399(4) 0.4396(3) 0.0265(13) Uani 1 1 d . . . . .
C56 C 0.6378(4) 0.2356(4) 0.3972(3) 0.0283(14) Uani 1 1 d . . . . .
C9 C 0.6936(3) 0.4905(3) 0.2867(3) 0.0235(13) Uani 1 1 d . . . . .
C17 C 0.6358(3) 0.3505(3) 0.1064(3) 0.0235(13) Uani 1 1 d . . . . .
C21 C 0.7785(3) 0.3124(3) 0.1713(3) 0.0247(14) Uani 1 1 d . . . . .
C40 C 0.7709(3) 0.3996(4) 0.4042(3) 0.0250(14) Uani 1 1 d . . . . .
C20 C 0.7966(4) 0.3322(4) 0.1129(3) 0.0300(14) Uani 1 1 d . . . . .
H20 H 0.850109 0.324117 0.114376 0.036 Uiso 1 1 calc R . . . .
C60 C 0.7759(4) 0.2102(4) 0.4001(3) 0.0295(15) Uani 1 1 d . . . . .
C63 C 0.5735(4) 0.2844(4) 0.4114(3) 0.0327(15) Uani 1 1 d . . . . .
H63A H 0.599000 0.331290 0.434477 0.049 Uiso 1 1 calc GR . . . .
H63B H 0.551827 0.256003 0.440471 0.049 Uiso 1 1 calc GR . . . .
H63C H 0.529061 0.296808 0.368289 0.049 Uiso 1 1 calc GR . . . .
C19 C 0.7375(4) 0.3630(4) 0.0537(3) 0.0331(15) Uani 1 1 d . . . . .
H19 H 0.751585 0.379011 0.016921 0.040 Uiso 1 1 calc R . . . .
C1 C 0.4165(5) 0.3494(4) 0.2298(4) 0.0529(15) Uani 1 1 d D . . . .
C22 C 0.8474(4) 0.2710(4) 0.2279(3) 0.0306(15) Uani 1 1 d . . . . .
C31 C 0.5435(4) 0.3498(4) 0.0894(3) 0.0276(15) Uani 1 1 d . . . . .
C15 C 0.5957(4) 0.4802(4) 0.3498(3) 0.0352(16) Uani 1 1 d . . . . .
H15A H 0.607115 0.425697 0.350786 0.053 Uiso 1 1 calc GR . . . .
H15B H 0.536684 0.488376 0.330721 0.053 Uiso 1 1 calc GR . . . .
H15C H 0.618782 0.500528 0.396136 0.053 Uiso 1 1 calc GR . . . .
C11 C 0.6095(4) 0.5918(4) 0.2783(3) 0.0354(16) Uani 1 1 d . . . . .
C46 C 0.8518(4) 0.5272(4) 0.4146(3) 0.0276(14) Uani 1 1 d . . . . .
C57 C 0.6151(4) 0.1622(4) 0.3700(3) 0.0340(15) Uani 1 1 d . . . . .
H57 H 0.560791 0.145867 0.360107 0.041 Uiso 1 1 calc R . . . .
C45 C 0.8118(3) 0.4662(4) 0.4425(3) 0.0275(14) Uani 1 1 d . . . . .
C28 C 0.9374(4) 0.3915(4) 0.2519(4) 0.0426(18) Uani 1 1 d . . . . .
H28A H 0.934408 0.399620 0.205380 0.064 Uiso 1 1 calc GR . . . .
H28B H 0.991017 0.407231 0.284362 0.064 Uiso 1 1 calc GR . . . .
H28C H 0.894990 0.421463 0.259360 0.064 Uiso 1 1 calc GR . . . .
C12 C 0.5469(4) 0.6398(4) 0.2935(4) 0.0475(19) Uani 1 1 d . . . . .
H12A H 0.494160 0.613803 0.276713 0.071 Uiso 1 1 calc GR . . . .
H12B H 0.541407 0.689128 0.270937 0.071 Uiso 1 1 calc GR . . . .
H12C H 0.564975 0.647417 0.342804 0.071 Uiso 1 1 calc GR . . . .
C18 C 0.6570(4) 0.3697(4) 0.0501(3) 0.0305(15) Uani 1 1 d . . . . .
H18 H 0.615851 0.387373 0.009289 0.037 Uiso 1 1 calc R . . . .
C10 C 0.6534(4) 0.6082(4) 0.2385(3) 0.0355(16) Uani 1 1 d . . . . .
C27 C 0.9243(4) 0.3070(4) 0.2623(3) 0.0374(17) Uani 1 1 d . . . . .
C61 C 0.8656(4) 0.2338(4) 0.4183(3) 0.0378(16) Uani 1 1 d . . . . .
H61A H 0.870152 0.262791 0.380558 0.057 Uiso 1 1 calc GR . . . .
H61B H 0.899774 0.188411 0.426537 0.057 Uiso 1 1 calc GR . . . .
H61C H 0.883617 0.265292 0.459429 0.057 Uiso 1 1 calc GR . . . .
C54 C 0.9630(4) 0.4275(4) 0.4196(3) 0.0366(17) Uani 1 1 d . . . . .
H54A H 0.969551 0.413716 0.466107 0.055 Uiso 1 1 calc GR . . . .
H54B H 1.016343 0.427271 0.415816 0.055 Uiso 1 1 calc GR . . . .
H54C H 0.927112 0.390716 0.387551 0.055 Uiso 1 1 calc GR . . . .
C44 C 0.8209(4) 0.4733(4) 0.5114(3) 0.0347(16) Uani 1 1 d . . . . .
H44 H 0.846087 0.517478 0.535879 0.042 Uiso 1 1 calc R . . . .
C52 C 0.7584(4) 0.6331(4) 0.4291(4) 0.0404(17) Uani 1 1 d . . . . .
H52A H 0.720892 0.591401 0.426633 0.061 Uiso 1 1 calc GR . . . .
H52B H 0.728748 0.673928 0.398404 0.061 Uiso 1 1 calc GR . . . .
H52C H 0.781787 0.652412 0.475879 0.061 Uiso 1 1 calc GR . . . .
C42 C 0.7603(4) 0.3500(4) 0.5097(3) 0.0306(15) Uani 1 1 d . . . . .
H42 H 0.744898 0.310620 0.532825 0.037 Uiso 1 1 calc R . . . .
C36 C 0.4988(4) 0.4191(4) 0.0785(3) 0.0350(16) Uani 1 1 d . . . . .
C59 C 0.7508(4) 0.1367(4) 0.3735(3) 0.0359(16) Uani 1 1 d . . . . .
H59 H 0.788948 0.103310 0.366525 0.043 Uiso 1 1 calc R . . . .
C14 C 0.7656(4) 0.5380(4) 0.2112(3) 0.0375(16) Uani 1 1 d . . . . .
H14A H 0.819742 0.552932 0.243392 0.056 Uiso 1 1 calc GR . . . .
H14B H 0.748867 0.571671 0.171559 0.056 Uiso 1 1 calc GR . . . .
H14C H 0.767343 0.485615 0.196562 0.056 Uiso 1 1 calc GR . . . .
C58 C 0.6689(5) 0.1123(4) 0.3571(3) 0.0393(17) Uani 1 1 d . . . . .
C43 C 0.7937(4) 0.4171(4) 0.5446(3) 0.0364(16) Uani 1 1 d . . . . .
H43 H 0.797896 0.424337 0.590104 0.044 Uiso 1 1 calc R . . . .
C23 C 0.8399(4) 0.1914(4) 0.2383(3) 0.0367(17) Uani 1 1 d . . . . .
C32 C 0.5007(4) 0.2789(4) 0.0721(3) 0.0369(17) Uani 1 1 d . . . . .
C30 C 0.7608(4) 0.1470(4) 0.2026(3) 0.0371(17) Uani 1 1 d . . . . .
H30A H 0.721654 0.159624 0.223397 0.056 Uiso 1 1 calc GR . . . .
H30B H 0.772364 0.092540 0.207268 0.056 Uiso 1 1 calc GR . . . .
H30C H 0.737738 0.160547 0.154188 0.056 Uiso 1 1 calc GR . . . .
C51 C 0.8273(4) 0.6042(4) 0.4079(3) 0.0362(16) Uani 1 1 d . . . . .
C47 C 0.9253(4) 0.5073(4) 0.4029(3) 0.0326(15) Uani 1 1 d . . . . .
C37 C 0.5408(4) 0.4959(4) 0.0973(3) 0.0430(18) Uani 1 1 d . . . . .
H37A H 0.569493 0.498977 0.146752 0.064 Uiso 1 1 calc GR . . . .
H37B H 0.500004 0.536289 0.081889 0.064 Uiso 1 1 calc GR . . . .
H37C H 0.580008 0.501670 0.075212 0.064 Uiso 1 1 calc GR . . . .
C24 C 0.9089(4) 0.1503(4) 0.2836(3) 0.0431(18) Uani 1 1 d . . . . .
H24 H 0.903655 0.097650 0.290382 0.052 Uiso 1 1 calc R . . . .
C62 C 0.6431(5) 0.0331(4) 0.3257(4) 0.056(2) Uani 1 1 d . . . . .
H62A H 0.589520 0.020362 0.326154 0.084 Uiso 1 1 calc GR . . . .
H62B H 0.683159 -0.004520 0.352244 0.084 Uiso 1 1 calc GR . . . .
H62C H 0.640068 0.033101 0.278636 0.084 Uiso 1 1 calc GR . . . .
C48 C 0.9649(4) 0.5636(4) 0.3798(3) 0.0396(18) Uani 1 1 d . . . . .
H48 H 1.011498 0.549760 0.370748 0.048 Uiso 1 1 calc R . . . .
C26 C 0.9901(4) 0.2634(5) 0.3076(3) 0.047(2) Uani 1 1 d . . . . .
H26 H 1.040448 0.288091 0.331606 0.057 Uiso 1 1 calc R . . . .
C39 C 0.5460(4) 0.2034(4) 0.0838(4) 0.0414(17) Uani 1 1 d . . . . .
H39A H 0.590054 0.206695 0.066781 0.062 Uiso 1 1 calc GR . . . .
H39B H 0.508074 0.163135 0.059600 0.062 Uiso 1 1 calc GR . . . .
H39C H 0.568982 0.192024 0.132647 0.062 Uiso 1 1 calc GR . . . .
C35 C 0.4111(4) 0.4170(5) 0.0507(4) 0.051(2) Uani 1 1 d . . . . .
H35 H 0.381134 0.462923 0.044226 0.062 Uiso 1 1 calc R . . . .
C34 C 0.3694(5) 0.3471(7) 0.0329(6) 0.093(3) Uani 1 1 d . . . . .
C13 C 0.6525(5) 0.6754(4) 0.1942(4) 0.051(2) Uani 1 1 d . . . . .
H13A H 0.707793 0.695728 0.207615 0.076 Uiso 1 1 calc GR . . . .
H13B H 0.616437 0.714679 0.199718 0.076 Uiso 1 1 calc GR . . . .
H13C H 0.632642 0.659351 0.146468 0.076 Uiso 1 1 calc GR . . . .
C33 C 0.4141(4) 0.2791(5) 0.0441(4) 0.054(2) Uani 1 1 d . . . . .
H33 H 0.385796 0.232310 0.032697 0.065 Uiso 1 1 calc R . . . .
C49 C 0.9385(5) 0.6390(5) 0.3696(4) 0.048(2) Uani 1 1 d . . . . .
C25 C 0.9840(5) 0.1863(6) 0.3182(4) 0.055(2) Uani 1 1 d . . . . .
C50 C 0.8691(5) 0.6588(4) 0.3841(4) 0.0459(18) Uani 1 1 d . . . . .
H50 H 0.850262 0.709645 0.377696 0.055 Uiso 1 1 calc R . . . .
C3 C 0.3078(5) 0.3784(5) 0.2823(5) 0.061(2) Uani 1 1 d . . . . .
C2 C 0.3732(5) 0.3646(4) 0.2575(4) 0.0529(15) Uani 1 1 d D . . . .
C4 C 0.2268(5) 0.3869(6) 0.2359(5) 0.083(3) Uani 1 1 d . . . . .
H4 H 0.214027 0.383091 0.188348 0.100 Uiso 1 1 calc R . . . .
C29 C 1.0595(5) 0.1411(6) 0.3657(5) 0.088(3) Uani 1 1 d . . . . .
H29A H 1.073456 0.157520 0.412871 0.132 Uiso 1 1 calc GR . . . .
H29B H 1.105679 0.150447 0.352223 0.132 Uiso 1 1 calc GR . . . .
H29C H 1.046745 0.086789 0.361954 0.132 Uiso 1 1 calc GR . . . .
C5 C 0.1638(7) 0.4014(8) 0.2612(7) 0.117(5) Uani 1 1 d . . . . .
H5 H 0.108713 0.405157 0.230528 0.141 Uiso 1 1 calc R . . . .
C6 C 0.1848(7) 0.4102(7) 0.3336(6) 0.096(4) Uani 1 1 d . . . . .
H6 H 0.143693 0.419471 0.351086 0.115 Uiso 1 1 calc R . . . .
C53 C 0.9848(6) 0.7007(5) 0.3467(5) 0.075(3) Uani 1 1 d . . . . .
H53A H 1.016452 0.732272 0.385803 0.112 Uiso 1 1 calc GR . . . .
H53B H 0.945634 0.732504 0.311546 0.112 Uiso 1 1 calc GR . . . .
H53C H 1.021691 0.676458 0.328197 0.112 Uiso 1 1 calc GR . . . .
C8 C 0.3261(6) 0.3905(7) 0.3543(6) 0.101(4) Uani 1 1 d . . . . .
H8 H 0.381019 0.388231 0.385526 0.121 Uiso 1 1 calc R . . . .
C38 C 0.2744(5) 0.3470(6) 0.0039(6) 0.093(3) Uani 1 1 d . . . . .
H38A H 0.255334 0.340380 0.041200 0.139 Uiso 1 1 calc GR . . . .
H38B H 0.254089 0.305223 -0.028651 0.139 Uiso 1 1 calc GR . . . .
H38C H 0.254110 0.395241 -0.019196 0.139 Uiso 1 1 calc GR . . . .
C7 C 0.2672(7) 0.4047(8) 0.3777(6) 0.114(5) Uani 1 1 d . . . . .
H7 H 0.281348 0.411192 0.425203 0.136 Uiso 1 1 calc R . . . .

loop_
_atom_site_aniso_label
_atom_site_aniso_U_11
_atom_site_aniso_U_22
_atom_site_aniso_U_33
_atom_site_aniso_U_23
_atom_site_aniso_U_13
_atom_site_aniso_U_12
Au1 0.02747(13) 0.02878(15) 0.02684(14) 0.00239(12) 0.01446(10) 0.00003(12)
P2 0.0234(8) 0.0305(9) 0.0155(8) -0.0018(7) 0.0094(6) -0.0014(7)
P1 0.0269(8) 0.0291(9) 0.0171(8) 0.0001(7) 0.0101(6) 0.0011(7)
N2 0.032(3) 0.031(3) 0.033(3) -0.003(3) 0.018(2) 0.002(2)
N1 0.039(3) 0.030(3) 0.027(3) -0.001(2) 0.018(2) -0.005(2)
C16 0.028(3) 0.026(3) 0.011(3) -0.005(3) 0.011(2) -0.001(3)
C55 0.039(4) 0.025(3) 0.011(3) 0.002(3) 0.013(3) 0.000(3)
C41 0.029(3) 0.032(4) 0.021(3) -0.005(3) 0.012(2) -0.009(3)
C56 0.038(4) 0.035(4) 0.015(3) 0.001(3) 0.014(3) -0.006(3)
C9 0.026(3) 0.030(4) 0.019(3) -0.006(3) 0.013(2) -0.005(3)
C17 0.026(3) 0.029(4) 0.016(3) -0.001(3) 0.009(2) 0.003(3)
C21 0.028(3) 0.029(4) 0.017(3) -0.005(3) 0.010(3) -0.002(3)
C40 0.022(3) 0.035(4) 0.022(3) -0.002(3) 0.014(3) 0.000(3)
C20 0.030(3) 0.038(4) 0.027(3) 0.002(3) 0.016(3) 0.007(3)
C60 0.040(4) 0.037(4) 0.012(3) 0.008(3) 0.011(3) -0.002(3)
C63 0.037(4) 0.042(4) 0.020(3) -0.001(3) 0.012(3) -0.008(3)
C19 0.046(4) 0.038(4) 0.021(3) 0.003(3) 0.019(3) 0.002(3)
C1 0.086(4) 0.024(3) 0.080(4) 0.017(3) 0.067(3) 0.011(3)
C22 0.030(3) 0.049(4) 0.016(3) 0.000(3) 0.013(3) 0.012(3)
C31 0.035(3) 0.036(4) 0.009(3) 0.000(3) 0.006(2) 0.002(3)
C15 0.035(4) 0.042(4) 0.038(4) 0.005(3) 0.024(3) 0.002(3)
C11 0.045(4) 0.030(4) 0.030(4) -0.004(3) 0.013(3) 0.007(3)
C46 0.034(3) 0.035(4) 0.013(3) -0.007(3) 0.009(3) -0.014(3)
C57 0.042(4) 0.041(4) 0.020(3) -0.002(3) 0.012(3) -0.017(4)
C45 0.027(3) 0.035(4) 0.022(3) -0.002(3) 0.012(3) -0.006(3)
C28 0.027(4) 0.068(5) 0.039(4) -0.008(4) 0.019(3) -0.005(3)
C12 0.049(4) 0.047(5) 0.050(5) -0.005(4) 0.022(4) 0.012(4)
C18 0.043(4) 0.031(4) 0.019(3) 0.001(3) 0.013(3) 0.007(3)
C10 0.054(4) 0.026(4) 0.027(4) -0.001(3) 0.015(3) 0.008(3)
C27 0.031(4) 0.067(5) 0.022(3) -0.003(3) 0.019(3) 0.006(3)
C61 0.038(4) 0.044(4) 0.033(4) 0.000(3) 0.015(3) 0.008(3)
C54 0.030(3) 0.057(5) 0.022(3) -0.004(3) 0.008(3) -0.014(3)
C44 0.040(4) 0.046(4) 0.020(3) -0.010(3) 0.013(3) -0.020(3)
C52 0.052(4) 0.039(4) 0.036(4) -0.010(3) 0.023(3) -0.011(3)
C42 0.043(4) 0.036(4) 0.017(3) 0.002(3) 0.016(3) -0.006(3)
C36 0.038(4) 0.050(5) 0.021(3) 0.011(3) 0.016(3) 0.007(3)
C59 0.056(5) 0.032(4) 0.025(4) 0.001(3) 0.022(3) 0.005(3)
C14 0.040(4) 0.045(4) 0.036(4) 0.013(3) 0.024(3) 0.003(3)
C58 0.064(5) 0.033(4) 0.022(4) 0.003(3) 0.018(3) -0.007(4)
C43 0.045(4) 0.053(5) 0.016(3) -0.004(3) 0.017(3) -0.008(3)
C23 0.043(4) 0.049(5) 0.027(4) 0.005(3) 0.023(3) 0.015(3)
C32 0.035(4) 0.050(5) 0.022(4) 0.009(3) 0.007(3) -0.004(3)
C30 0.054(4) 0.030(4) 0.035(4) -0.002(3) 0.027(3) 0.007(3)
C51 0.049(4) 0.039(4) 0.023(3) -0.008(3) 0.016(3) -0.017(3)
C47 0.037(3) 0.045(4) 0.015(3) -0.010(3) 0.009(3) -0.016(3)
C37 0.043(4) 0.058(5) 0.026(4) 0.005(4) 0.011(3) 0.015(4)
C24 0.046(4) 0.054(5) 0.036(4) 0.012(4) 0.023(3) 0.019(4)
C62 0.082(6) 0.034(4) 0.054(5) -0.009(4) 0.028(4) -0.012(4)
C48 0.040(4) 0.059(5) 0.025(4) -0.004(3) 0.019(3) -0.019(4)
C26 0.022(4) 0.091(7) 0.029(4) -0.003(4) 0.010(3) 0.007(4)
C39 0.042(4) 0.043(4) 0.039(4) -0.005(3) 0.015(3) -0.016(3)
C35 0.037(4) 0.062(5) 0.057(5) 0.028(4) 0.021(4) 0.019(4)
C34 0.029(3) 0.109(6) 0.117(6) 0.053(5) 0.000(3) -0.004(4)
C13 0.071(5) 0.035(4) 0.052(5) 0.007(4) 0.029(4) 0.010(4)
C33 0.039(4) 0.061(6) 0.050(5) 0.018(4) 0.001(4) -0.013(4)
C49 0.060(5) 0.060(6) 0.030(4) -0.006(4) 0.025(4) -0.026(4)
C25 0.041(5) 0.087(7) 0.041(4) 0.017(4) 0.021(4) 0.023(4)
C50 0.064(5) 0.039(4) 0.041(4) -0.003(4) 0.028(4) -0.013(4)
C3 0.065(6) 0.059(6) 0.068(6) -0.007(5) 0.037(5) -0.011(4)
C2 0.086(4) 0.024(3) 0.080(4) 0.017(3) 0.067(3) 0.011(3)
C4 0.041(5) 0.141(10) 0.071(6) -0.031(6) 0.024(5) 0.003(5)
C29 0.051(5) 0.116(9) 0.086(7) 0.039(6) 0.014(5) 0.037(5)
C5 0.061(7) 0.166(12) 0.147(12) -0.052(10) 0.065(7) -0.020(7)
C6 0.082(8) 0.120(10) 0.108(9) -0.042(8) 0.062(7) -0.019(7)
C53 0.091(7) 0.080(6) 0.074(6) 0.003(5) 0.054(6) -0.029(6)
C8 0.060(6) 0.160(12) 0.088(8) -0.008(8) 0.034(6) 0.021(7)
C38 0.029(3) 0.109(6) 0.117(6) 0.053(5) 0.000(3) -0.004(4)
C7 0.072(7) 0.199(14) 0.080(8) -0.007(8) 0.040(6) 0.031(8)

loop_
_atom_type_symbol
_atom_type_description
_atom_type_scat_dispersion_real
_atom_type_scat_dispersion_imag
_atom_type_scat_source
C C 0.0033 0.0016 'International Tables Vol C Tables 4.2.6.8 and 6.1.1.4'
H H 0.0000 0.0000 'International Tables Vol C Tables 4.2.6.8 and 6.1.1.4'
Au Au -2.0133 8.8022 'International Tables Vol C Tables 4.2.6.8 and 6.1.1.4'
N N 0.0061 0.0033 'International Tables Vol C Tables 4.2.6.8 and 6.1.1.4'
P P 0.1023 0.0942 'International Tables Vol C Tables 4.2.6.8 and 6.1.1.4'

loop_
_geom_angle_atom_site_label_1
_geom_angle_atom_site_label_2
_geom_angle_atom_site_label_3
_geom_angle
_geom_angle_site_symmetry_1
_geom_angle_site_symmetry_3
_geom_angle_publ_flag
C1 Au1 P1 171.48(19) . . ?
C9 P2 P1 106.72(19) . . ?
C9 P2 C40 97.7(3) . . ?
C40 P2 P1 113.1(2) . . ?
P2 P1 Au1 108.43(7) . . ?
C16 P1 Au1 111.74(18) . . ?
C16 P1 P2 94.44(18) . . ?
C9 N2 C15 126.1(5) . . ?
C9 N2 C11 110.2(5) . . ?
C11 N2 C15 123.6(5) . . ?
C9 N1 C10 110.9(5) . . ?
C9 N1 C14 125.3(5) . . ?
C10 N1 C14 123.8(5) . . ?
C17 C16 P1 122.5(4) . . ?
C21 C16 P1 119.6(4) . . ?
C21 C16 C17 117.8(5) . . ?
C56 C55 C41 122.3(5) . . ?
C56 C55 C60 119.0(6) . . ?
C60 C55 C41 118.3(5) . . ?
C40 C41 C55 124.5(5) . . ?
C40 C41 C42 119.7(5) . . ?
C42 C41 C55 115.7(5) . . ?
C55 C56 C63 123.1(6) . . ?
C57 C56 C55 118.6(6) . . ?
C57 C56 C63 118.2(6) . . ?
N2 C9 P2 132.0(4) . . ?
N1 C9 P2 122.3(4) . . ?
N1 C9 N2 105.6(5) . . ?
C16 C17 C31 125.9(5) . . ?
C18 C17 C16 120.0(5) . . ?
C18 C17 C31 113.7(5) . . ?
C16 C21 C20 119.5(5) . . ?
C16 C21 C22 125.6(5) . . ?
C20 C21 C22 114.8(5) . . ?
C41 C40 P2 127.3(4) . . ?
C41 C40 C45 118.4(5) . . ?
C45 C40 P2 114.3(4) . . ?
C21 C20 H20 119.0 . . ?
C19 C20 C21 122.1(5) . . ?
C19 C20 H20 119.0 . . ?
C55 C60 C61 120.8(6) . . ?
C59 C60 C55 120.3(6) . . ?
C59 C60 C61 119.0(6) . . ?
C56 C63 H63A 109.5 . . ?
C56 C63 H63B 109.5 . . ?
C56 C63 H63C 109.5 . . ?
H63A C63 H63B 109.5 . . ?
H63A C63 H63C 109.5 . . ?
H63B C63 H63C 109.5 . . ?
C20 C19 H19 120.7 . . ?
C20 C19 C18 118.6(5) . . ?
C18 C19 H19 120.7 . . ?
C2 C1 Au1 149.4(8) . . ?
C27 C22 C21 120.7(6) . . ?
C27 C22 C23 118.8(6) . . ?
C23 C22 C21 119.5(6) . . ?
C36 C31 C17 120.5(5) . . ?
C36 C31 C32 119.8(6) . . ?
C32 C31 C17 118.6(5) . . ?
N2 C15 H15A 109.5 . . ?
N2 C15 H15B 109.5 . . ?
N2 C15 H15C 109.5 . . ?
H15A C15 H15B 109.5 . . ?
H15A C15 H15C 109.5 . . ?
H15B C15 H15C 109.5 . . ?
N2 C11 C12 122.5(6) . . ?
C10 C11 N2 107.7(5) . . ?
C10 C11 C12 129.7(6) . . ?
C51 C46 C45 123.0(5) . . ?
C51 C46 C47 118.3(6) . . ?
C47 C46 C45 118.2(6) . . ?
C56 C57 H57 118.4 . . ?
C58 C57 C56 123.1(6) . . ?
C58 C57 H57 118.4 . . ?
C40 C45 C46 123.9(5) . . ?
C44 C45 C40 119.1(5) . . ?
C44 C45 C46 116.8(5) . . ?
H28A C28 H28B 109.5 . . ?
H28A C28 H28C 109.5 . . ?
H28B C28 H28C 109.5 . . ?
C27 C28 H28A 109.5 . . ?
C27 C28 H28B 109.5 . . ?
C27 C28 H28C 109.5 . . ?
C11 C12 H12A 109.5 . . ?
C11 C12 H12B 109.5 . . ?
C11 C12 H12C 109.5 . . ?
H12A C12 H12B 109.5 . . ?
H12A C12 H12C 109.5 . . ?
H12B C12 H12C 109.5 . . ?
C17 C18 H18 119.3 . . ?
C19 C18 C17 121.5(6) . . ?
C19 C18 H18 119.3 . . ?
N1 C10 C13 122.3(6) . . ?
C11 C10 N1 105.5(5) . . ?
C11 C10 C13 132.2(6) . . ?
C22 C27 C28 121.6(6) . . ?
C26 C27 C22 119.0(7) . . ?
C26 C27 C28 119.4(6) . . ?
C60 C61 H61A 109.5 . . ?
C60 C61 H61B 109.5 . . ?
C60 C61 H61C 109.5 . . ?
H61A C61 H61B 109.5 . . ?
H61A C61 H61C 109.5 . . ?
H61B C61 H61C 109.5 . . ?
H54A C54 H54B 109.5 . . ?
H54A C54 H54C 109.5 . . ?
H54B C54 H54C 109.5 . . ?
C47 C54 H54A 109.5 . . ?
C47 C54 H54B 109.5 . . ?
C47 C54 H54C 109.5 . . ?
C45 C44 H44 119.0 . . ?
C43 C44 C45 122.0(6) . . ?
C43 C44 H44 119.0 . . ?
H52A C52 H52B 109.5 . . ?
H52A C52 H52C 109.5 . . ?
H52B C52 H52C 109.5 . . ?
C51 C52 H52A 109.5 . . ?
C51 C52 H52B 109.5 . . ?
C51 C52 H52C 109.5 . . ?
C41 C42 H42 119.4 . . ?
C43 C42 C41 121.2(6) . . ?
C43 C42 H42 119.4 . . ?
C31 C36 C37 122.2(6) . . ?
C31 C36 C35 119.5(6) . . ?
C35 C36 C37 118.3(6) . . ?
C60 C59 H59 119.7 . . ?
C60 C59 C58 120.6(6) . . ?
C58 C59 H59 119.7 . . ?
N1 C14 H14A 109.5 . . ?
N1 C14 H14B 109.5 . . ?
N1 C14 H14C 109.5 . . ?
H14A C14 H14B 109.5 . . ?
H14A C14 H14C 109.5 . . ?
H14B C14 H14C 109.5 . . ?
C57 C58 C59 118.1(6) . . ?
C57 C58 C62 122.8(7) . . ?
C59 C58 C62 119.1(7) . . ?
C44 C43 H43 120.4 . . ?
C42 C43 C44 119.1(6) . . ?
C42 C43 H43 120.4 . . ?
C22 C23 C30 123.0(6) . . ?
C24 C23 C22 119.5(7) . . ?
C24 C23 C30 117.5(6) . . ?
C31 C32 C39 121.6(6) . . ?
C33 C32 C31 119.1(6) . . ?
C33 C32 C39 119.3(6) . . ?
C23 C30 H30A 109.5 . . ?
C23 C30 H30B 109.5 . . ?
C23 C30 H30C 109.5 . . ?
H30A C30 H30B 109.5 . . ?
H30A C30 H30C 109.5 . . ?
H30B C30 H30C 109.5 . . ?
C46 C51 C52 122.4(6) . . ?
C46 C51 C50 120.2(6) . . ?
C50 C51 C52 117.4(6) . . ?
C46 C47 C54 121.2(5) . . ?
C48 C47 C46 119.1(6) . . ?
C48 C47 C54 119.6(6) . . ?
C36 C37 H37A 109.5 . . ?
C36 C37 H37B 109.5 . . ?
C36 C37 H37C 109.5 . . ?
H37A C37 H37B 109.5 . . ?
H37A C37 H37C 109.5 . . ?
H37B C37 H37C 109.5 . . ?
C23 C24 H24 119.3 . . ?
C25 C24 C23 121.4(7) . . ?
C25 C24 H24 119.3 . . ?
C58 C62 H62A 109.5 . . ?
C58 C62 H62B 109.5 . . ?
C58 C62 H62C 109.5 . . ?
H62A C62 H62B 109.5 . . ?
H62A C62 H62C 109.5 . . ?
H62B C62 H62C 109.5 . . ?
C47 C48 H48 118.6 . . ?
C49 C48 C47 122.8(7) . . ?
C49 C48 H48 118.6 . . ?
C27 C26 H26 118.5 . . ?
C25 C26 C27 122.9(7) . . ?
C25 C26 H26 118.5 . . ?
C32 C39 H39A 109.5 . . ?
C32 C39 H39B 109.5 . . ?
C32 C39 H39C 109.5 . . ?
H39A C39 H39B 109.5 . . ?
H39A C39 H39C 109.5 . . ?
H39B C39 H39C 109.5 . . ?
C36 C35 H35 119.8 . . ?
C34 C35 C36 120.4(7) . . ?
C34 C35 H35 119.8 . . ?
C35 C34 C38 119.0(9) . . ?
C33 C34 C35 119.6(7) . . ?
C33 C34 C38 121.4(9) . . ?
C10 C13 H13A 109.5 . . ?
C10 C13 H13B 109.5 . . ?
C10 C13 H13C 109.5 . . ?
H13A C13 H13B 109.5 . . ?
H13A C13 H13C 109.5 . . ?
H13B C13 H13C 109.5 . . ?
C32 C33 H33 119.2 . . ?
C34 C33 C32 121.6(7) . . ?
C34 C33 H33 119.2 . . ?
C48 C49 C50 117.8(6) . . ?
C48 C49 C53 122.0(7) . . ?
C50 C49 C53 120.1(8) . . ?
C24 C25 C29 121.3(9) . . ?
C26 C25 C24 118.3(7) . . ?
C26 C25 C29 120.4(8) . . ?
C51 C50 H50 119.2 . . ?
C49 C50 C51 121.6(7) . . ?
C49 C50 H50 119.2 . . ?
C4 C3 C2 120.2(8) . . ?
C4 C3 C8 118.7(8) . . ?
C8 C3 C2 120.8(8) . . ?
C1 C2 C3 170.3(10) . . ?
C3 C4 H4 120.3 . . ?
C3 C4 C5 119.4(9) . . ?
C5 C4 H4 120.3 . . ?
C25 C29 H29A 109.5 . . ?
C25 C29 H29B 109.5 . . ?
C25 C29 H29C 109.5 . . ?
H29A C29 H29B 109.5 . . ?
H29A C29 H29C 109.5 . . ?
H29B C29 H29C 109.5 . . ?
C4 C5 H5 120.2 . . ?
C4 C5 C6 119.7(10) . . ?
C6 C5 H5 120.2 . . ?
C5 C6 H6 120.6 . . ?
C7 C6 C5 118.8(9) . . ?
C7 C6 H6 120.6 . . ?
C49 C53 H53A 109.5 . . ?
C49 C53 H53B 109.5 . . ?
C49 C53 H53C 109.5 . . ?
H53A C53 H53B 109.5 . . ?
H53A C53 H53C 109.5 . . ?
H53B C53 H53C 109.5 . . ?
C3 C8 H8 119.2 . . ?
C7 C8 C3 121.6(10) . . ?
C7 C8 H8 119.2 . . ?
C34 C38 H38A 109.5 . . ?
C34 C38 H38B 109.5 . . ?
C34 C38 H38C 109.5 . . ?
H38A C38 H38B 109.5 . . ?
H38A C38 H38C 109.5 . . ?
H38B C38 H38C 109.5 . . ?
C6 C7 H7 119.2 . . ?
C8 C7 C6 121.7(11) . . ?
C8 C7 H7 119.2 . . ?

loop_
_geom_bond_atom_site_label_1
_geom_bond_atom_site_label_2
_geom_bond_distance
_geom_bond_site_symmetry_2
_geom_bond_publ_flag
Au1 P1 2.2970(15) . ?
Au1 C1 2.154(6) . ?
P2 P1 2.206(2) . ?
P2 C9 1.837(6) . ?
P2 C40 1.861(6) . ?
P1 C16 1.869(5) . ?
N2 C9 1.362(7) . ?
N2 C15 1.463(7) . ?
N2 C11 1.375(8) . ?
N1 C9 1.334(7) . ?
N1 C10 1.407(8) . ?
N1 C14 1.468(7) . ?
C16 C17 1.428(8) . ?
C16 C21 1.402(8) . ?
C55 C41 1.500(8) . ?
C55 C56 1.403(8) . ?
C55 C60 1.403(8) . ?
C41 C40 1.402(8) . ?
C41 C42 1.406(8) . ?
C56 C63 1.516(8) . ?
C56 C57 1.383(9) . ?
C17 C31 1.506(8) . ?
C17 C18 1.393(8) . ?
C21 C20 1.406(8) . ?
C21 C22 1.505(8) . ?
C40 C45 1.427(8) . ?
C20 H20 0.9300 . ?
C20 C19 1.377(8) . ?
C60 C61 1.514(8) . ?
C60 C59 1.388(9) . ?
C63 H63A 0.9600 . ?
C63 H63B 0.9600 . ?
C63 H63C 0.9600 . ?
C19 H19 0.9300 . ?
C19 C18 1.378(8) . ?
C1 C2 1.137(2) . ?
C22 C27 1.398(9) . ?
C22 C23 1.406(9) . ?
C31 C36 1.397(9) . ?
C31 C32 1.407(9) . ?
C15 H15A 0.9600 . ?
C15 H15B 0.9600 . ?
C15 H15C 0.9600 . ?
C11 C12 1.495(9) . ?
C11 C10 1.352(9) . ?
C46 C45 1.496(8) . ?
C46 C51 1.388(9) . ?
C46 C47 1.431(8) . ?
C57 H57 0.9300 . ?
C57 C58 1.371(9) . ?
C45 C44 1.385(8) . ?
C28 H28A 0.9600 . ?
C28 H28B 0.9600 . ?
C28 H28C 0.9600 . ?
C28 C27 1.506(10) . ?
C12 H12A 0.9600 . ?
C12 H12B 0.9600 . ?
C12 H12C 0.9600 . ?
C18 H18 0.9300 . ?
C10 C13 1.479(9) . ?
C27 C26 1.395(10) . ?
C61 H61A 0.9600 . ?
C61 H61B 0.9600 . ?
C61 H61C 0.9600 . ?
C54 H54A 0.9600 . ?
C54 H54B 0.9600 . ?
C54 H54C 0.9600 . ?
C54 C47 1.509(9) . ?
C44 H44 0.9300 . ?
C44 C43 1.376(8) . ?
C52 H52A 0.9600 . ?
C52 H52B 0.9600 . ?
C52 H52C 0.9600 . ?
C52 C51 1.509(9) . ?
C42 H42 0.9300 . ?
C42 C43 1.373(9) . ?
C36 C37 1.493(10) . ?
C36 C35 1.411(9) . ?
C59 H59 0.9300 . ?
C59 C58 1.398(9) . ?
C14 H14A 0.9600 . ?
C14 H14B 0.9600 . ?
C14 H14C 0.9600 . ?
C58 C62 1.510(9) . ?
C43 H43 0.9300 . ?
C23 C30 1.502(9) . ?
C23 C24 1.405(9) . ?
C32 C39 1.495(9) . ?
C32 C33 1.392(9) . ?
C30 H30A 0.9600 . ?
C30 H30B 0.9600 . ?
C30 H30C 0.9600 . ?
C51 C50 1.392(9) . ?
C47 C48 1.379(9) . ?
C37 H37A 0.9600 . ?
C37 H37B 0.9600 . ?
C37 H37C 0.9600 . ?
C24 H24 0.9300 . ?
C24 C25 1.378(11) . ?
C62 H62A 0.9600 . ?
C62 H62B 0.9600 . ?
C62 H62C 0.9600 . ?
C48 H48 0.9300 . ?
C48 C49 1.371(10) . ?
C26 H26 0.9300 . ?
C26 C25 1.361(11) . ?
C39 H39A 0.9600 . ?
C39 H39B 0.9600 . ?
C39 H39C 0.9600 . ?
C35 H35 0.9300 . ?
C35 C34 1.385(12) . ?
C34 C33 1.379(12) . ?
C34 C38 1.528(11) . ?
C13 H13A 0.9600 . ?
C13 H13B 0.9600 . ?
C13 H13C 0.9600 . ?
C33 H33 0.9300 . ?
C49 C50 1.392(10) . ?
C49 C53 1.519(10) . ?
C25 C29 1.524(11) . ?
C50 H50 0.9300 . ?
C3 C2 1.436(9) . ?
C3 C4 1.380(11) . ?
C3 C8 1.424(13) . ?
C4 H4 0.9300 . ?
C4 C5 1.405(12) . ?
C29 H29A 0.9600 . ?
C29 H29B 0.9600 . ?
C29 H29C 0.9600 . ?
C5 H5 0.9300 . ?
C5 C6 1.418(15) . ?
C6 H6 0.9300 . ?
C6 C7 1.380(14) . ?
C53 H53A 0.9600 . ?
C53 H53B 0.9600 . ?
C53 H53C 0.9600 . ?
C8 H8 0.9300 . ?
C8 C7 1.313(12) . ?
C38 H38A 0.9600 . ?
C38 H38B 0.9600 . ?
C38 H38C 0.9600 . ?
C7 H7 0.9300 . ?

loop_
_smtbx_masks_void_nr
_smtbx_masks_void_average_x
_smtbx_masks_void_average_y
_smtbx_masks_void_average_z
_smtbx_masks_void_volume
_smtbx_masks_void_count_electrons
_smtbx_masks_void_content
1 0.000 0.000 0.500 282.1 39.5 ?
2 0.000 0.500 1.000 282.1 39.5 ?
3 0.192 0.240 0.331 13.0 1.6 ?
4 0.192 0.260 0.831 13.0 1.6 ?
5 0.500 0.500 0.500 112.0 6.5 ?
6 0.500 1.000 0.000 112.0 6.5 ?
7 0.808 0.740 0.169 13.0 1.5 ?
8 0.808 0.760 0.669 13.0 1.5 ?
